data_7202417
loop_
_publ_author_name
'Li, Cui-Jin'
'Peng, Meng-Xia'
'Leng, Ji-Dong'
'Yang, Ming-Mei'
'Lin, Zhuojia'
'Tong, Ming-Liang'

_publ_section_title
;
 Synthesis, structure, photoluminescence and magnetic properties of new
 3-D lanthanide-pyridine-2,4,6-tricarboxylate frameworks
;
_journal_issue 11
_journal_name_full CrystEngComm
_journal_page_first 1645
_journal_paper_doi 10.1039/b811883n
_journal_volume 10
_journal_year 2008
_chemical_formula_sum 'C16 H15 N2 O17.5 Sm2'
_chemical_formula_weight 816.00
_chemical_name_systematic
;
?
;
_space_group_IT_number 15
_symmetry_cell_setting monoclinic
_symmetry_space_group_name_Hall '-C 2yc'
_symmetry_space_group_name_H-M 'C 1 2/c 1'
_atom_sites_solution_hydrogens geom
_atom_sites_solution_primary direct
_atom_sites_solution_secondary difmap
_audit_creation_method SHELXL-97
_cell_angle_alpha 90.00
_cell_angle_beta 103.0610(10)
_cell_angle_gamma 90.00
_cell_formula_units_Z 8
_cell_length_a 22.3162(11)
_cell_length_b 9.3759(5)
_cell_length_c 22.4546(12)
_cell_measurement_reflns_used 17304
_cell_measurement_temperature 293(2)
_cell_measurement_theta_max 26.00
_cell_measurement_theta_min 1.87
_cell_volume 4576.7(4)
_computing_cell_refinement 'SAINT-PLUS, Ver. 6.0, 1997'
_computing_data_collection 'SMART, 1998.'
_computing_data_reduction 'SAINT-PLUS, Ver. 6.0, 1997'
_computing_molecular_graphics 'XP, Ver. 6.10, Bruker AXS Inc., 2000'
_computing_publication_material 'SHELXTL-Bruker AXS Inc., 1998'
_computing_structure_refinement 'SHELXL-97 (Sheldrick, 1997)'
_computing_structure_solution 'SHELXS-97 (Sheldrick, 1990)'
_diffrn_ambient_temperature 293(2)
_diffrn_measured_fraction_theta_full 0.998
_diffrn_measured_fraction_theta_max 0.998
_diffrn_measurement_device_type 'Bruker Apex CCD'
_diffrn_measurement_method '\w scan'
_diffrn_radiation_monochromator graphite
_diffrn_radiation_source 'fine-focus sealed tube'
_diffrn_radiation_type MoK\a
_diffrn_radiation_wavelength 0.71073
_diffrn_reflns_av_R_equivalents 0.0281
_diffrn_reflns_av_sigmaI/netI 0.0264
_diffrn_reflns_limit_h_max 27
_diffrn_reflns_limit_h_min -27
_diffrn_reflns_limit_k_max 11
_diffrn_reflns_limit_k_min -11
_diffrn_reflns_limit_l_max 27
_diffrn_reflns_limit_l_min -27
_diffrn_reflns_number 17304
_diffrn_reflns_theta_full 26.00
_diffrn_reflns_theta_max 26.00
_diffrn_reflns_theta_min 1.87
_exptl_absorpt_coefficient_mu 5.174
_exptl_absorpt_correction_T_max 0.7534
_exptl_absorpt_correction_T_min 0.6126
_exptl_absorpt_correction_type multi-scan
_exptl_absorpt_process_details 'SADABS (Bruker, 2002)'
_exptl_crystal_colour colorless
_exptl_crystal_density_diffrn 2.369
_exptl_crystal_density_method 'not measured'
_exptl_crystal_description cuboid
_exptl_crystal_F_000 3112
_exptl_crystal_size_max 0.11
_exptl_crystal_size_mid 0.09
_exptl_crystal_size_min 0.06
_refine_diff_density_max 1.404
_refine_diff_density_min -0.859
_refine_diff_density_rms 0.131
_refine_ls_extinction_method none
_refine_ls_goodness_of_fit_ref 1.108
_refine_ls_hydrogen_treatment constr
_refine_ls_matrix_type full
_refine_ls_number_parameters 344
_refine_ls_number_reflns 4485
_refine_ls_number_restraints 33
_refine_ls_restrained_S_all 1.109
_refine_ls_R_factor_all 0.0288
_refine_ls_R_factor_gt 0.0269
_refine_ls_shift/su_max 0.001
_refine_ls_shift/su_mean 0.000
_refine_ls_structure_factor_coef Fsqd
_refine_ls_weighting_details 'calc w=1/[\s^2^(Fo^2^)+(0.0249P)^2^+31.6226P] where P=(Fo^2^+2Fc^2^)/3'
_refine_ls_weighting_scheme calc
_refine_ls_wR_factor_gt 0.0609
_refine_ls_wR_factor_ref 0.0618
_reflns_number_gt 4292
_reflns_number_total 4485
_reflns_threshold_expression >2sigma(I)
_cod_data_source_file b811883n.txt
_cod_data_source_block smm
_cod_original_sg_symbol_H-M C2/c
_cod_original_formula_sum 'C16 H15 N2 O17.50 Sm2'
_cod_database_code 7202417

loop_
_symmetry_equiv_pos_as_xyz
'x, y, z'
'-x, y, -z+1/2'
'x+1/2, y+1/2, z'
'-x+1/2, y+1/2, -z+1/2'
'-x, -y, -z'
'x, -y, z-1/2'
'-x+1/2, -y+1/2, -z'
'x+1/2, -y+1/2, z-1/2'

loop_
_atom_site_label
_atom_site_type_symbol
_atom_site_fract_x
_atom_site_fract_y
_atom_site_fract_z
_atom_site_U_iso_or_equiv
_atom_site_adp_type
_atom_site_occupancy
_atom_site_symmetry_multiplicity
_atom_site_calc_flag
_atom_site_refinement_flags
_atom_site_disorder_assembly
_atom_site_disorder_group
Sm1 Sm 0.046073(10) 0.27268(2) 0.432472(10) 0.01246(7) Uani 1 1 d . . .
Sm2 Sm 0.154291(9) 0.35796(2) 0.178889(9) 0.01028(7) Uani 1 1 d . . .
O1W O -0.03776(15) 0.2841(4) 0.48796(15) 0.0233(7) Uani 1 1 d D . .
H1WA H -0.0319 0.3360 0.5198 0.028 Uiso 1 1 d RD . .
H1WB H -0.0738 0.2492 0.4819 0.028 Uiso 1 1 d RD . .
O2W O 0.12524(17) 0.0957(4) 0.42622(17) 0.0339(9) Uani 1 1 d D . .
H2WA H 0.1337 0.0835 0.3915 0.041 Uiso 1 1 d RD . .
H2WB H 0.1315 0.0201 0.4476 0.041 Uiso 1 1 d RD . .
O3W O 0.05824(17) 0.0838(4) 0.51260(16) 0.0300(8) Uani 1 1 d D . .
H3WA H 0.0371 0.0610 0.5383 0.036 Uiso 1 1 d RD . .
H3WB H 0.0604 0.0071 0.4930 0.036 Uiso 1 1 d RD . .
O1 O 0.07322(15) 0.3039(4) 0.33465(14) 0.0218(7) Uani 1 1 d . . .
O2 O 0.13191(16) 0.3920(4) 0.27540(14) 0.0257(8) Uani 1 1 d . . .
O3 O 0.31830(18) 0.6822(4) 0.38638(17) 0.0366(9) Uani 1 1 d . . .
O4 O 0.35410(15) 0.6270(4) 0.48379(17) 0.0303(8) Uani 1 1 d . . .
O5 O 0.16737(15) 0.5271(4) 0.58583(14) 0.0245(8) Uani 1 1 d . . .
O6 O 0.09554(14) 0.3872(4) 0.52862(14) 0.0201(7) Uani 1 1 d . . .
O7 O 0.23337(14) 0.5360(3) 0.21702(15) 0.0217(7) Uani 1 1 d . . .
O8 O 0.26067(16) 0.7499(4) 0.25523(19) 0.0344(9) Uani 1 1 d . . .
O9 O 0.09999(15) 1.1417(3) 0.19123(16) 0.0247(8) Uani 1 1 d . . .
O10 O 0.02078(15) 1.0841(3) 0.11467(15) 0.0252(8) Uani 1 1 d . . .
O11 O -0.02800(14) 0.5423(3) 0.08641(14) 0.0192(7) Uani 1 1 d . . .
O12 O 0.04634(14) 0.4025(3) 0.13484(14) 0.0166(6) Uani 1 1 d . . .
N1 N 0.14415(16) 0.4119(4) 0.43384(16) 0.0143(8) Uani 1 1 d . . .
N2 N 0.11837(16) 0.6151(4) 0.17773(16) 0.0137(7) Uani 1 1 d . . .
C1 C 0.1636(2) 0.4284(5) 0.38219(19) 0.0170(9) Uani 1 1 d . . .
C2 C 0.2171(2) 0.4997(5) 0.3806(2) 0.0209(10) Uani 1 1 d . . .
H2 H 0.2295 0.5110 0.3440 0.025 Uiso 1 1 calc R . .
C3 C 0.2524(2) 0.5548(5) 0.4352(2) 0.0174(9) Uani 1 1 d . . .
C4 C 0.2308(2) 0.5418(5) 0.4884(2) 0.0169(9) Uani 1 1 d . . .
H4 H 0.2529 0.5797 0.5251 0.020 Uiso 1 1 calc R . .
C5 C 0.1758(2) 0.4714(5) 0.48562(19) 0.0155(9) Uani 1 1 d . . .
C6 C 0.1195(2) 0.3684(5) 0.3262(2) 0.0169(9) Uani 1 1 d . . .
C7 C 0.3132(2) 0.6277(5) 0.4353(2) 0.0194(10) Uani 1 1 d . . .
C8 C 0.1439(2) 0.4594(5) 0.5383(2) 0.0162(9) Uani 1 1 d . . .
C9 C 0.1588(2) 0.7180(5) 0.1993(2) 0.0150(9) Uani 1 1 d . . .
C10 C 0.1437(2) 0.8612(5) 0.1944(2) 0.0177(9) Uani 1 1 d . . .
H10 H 0.1728 0.9307 0.2100 0.021 Uiso 1 1 calc R . .
C11 C 0.0838(2) 0.8984(5) 0.1656(2) 0.0162(9) Uani 1 1 d . . .
C12 C 0.0414(2) 0.7921(5) 0.1427(2) 0.0177(9) Uani 1 1 d . . .
H12 H 0.0010 0.8141 0.1237 0.021 Uiso 1 1 calc R . .
C13 C 0.0615(2) 0.6522(5) 0.1494(2) 0.0147(9) Uani 1 1 d . . .
C14 C 0.2231(2) 0.6644(5) 0.2265(2) 0.0168(9) Uani 1 1 d . . .
C15 C 0.0667(2) 1.0545(5) 0.1570(2) 0.0176(9) Uani 1 1 d . . .
C16 C 0.02332(19) 0.5260(5) 0.12175(19) 0.0141(9) Uani 1 1 d . . .
O4W O 0.1528(2) 0.0302(6) 0.3201(2) 0.0670(14) Uani 1 1 d U . .
O5W O 0.0000 0.5539(14) 0.2500 0.127(4) Uani 1 2 d SU . .
O6W O 0.0000 0.0696(18) 0.2500 0.176(6) Uani 1 2 d SU . .
O7W O -0.0872(12) 0.756(3) 0.1815(12) 0.197(10) Uani 0.50 1 d PU . .

loop_
_atom_site_aniso_label
_atom_site_aniso_U_11
_atom_site_aniso_U_22
_atom_site_aniso_U_33
_atom_site_aniso_U_23
_atom_site_aniso_U_13
_atom_site_aniso_U_12
Sm1 0.01146(12) 0.01228(12) 0.01290(12) -0.00017(8) 0.00122(8) -0.00078(8)
Sm2 0.01063(11) 0.00977(11) 0.00963(11) 0.00015(8) 0.00058(8) 0.00125(8)
O1W 0.0178(17) 0.0276(19) 0.0261(18) -0.0101(15) 0.0084(14) -0.0059(14)
O2W 0.043(2) 0.031(2) 0.033(2) 0.0107(17) 0.0174(18) 0.0164(18)
O3W 0.038(2) 0.027(2) 0.0279(19) 0.0077(15) 0.0132(16) 0.0030(16)
O1 0.0208(17) 0.0276(18) 0.0170(16) -0.0027(14) 0.0042(13) -0.0053(15)
O2 0.0317(19) 0.033(2) 0.0140(17) -0.0025(14) 0.0080(14) -0.0078(16)
O3 0.043(2) 0.039(2) 0.032(2) 0.0070(18) 0.0155(18) -0.0176(19)
O4 0.0174(18) 0.034(2) 0.037(2) 0.0070(17) 0.0009(16) -0.0069(15)
O5 0.0244(18) 0.036(2) 0.0151(16) -0.0082(15) 0.0080(14) -0.0119(15)
O6 0.0190(17) 0.0272(18) 0.0154(16) -0.0022(13) 0.0064(13) -0.0081(14)
O7 0.0135(16) 0.0133(16) 0.0347(19) -0.0010(14) -0.0017(14) 0.0028(13)
O8 0.0213(19) 0.0195(19) 0.051(2) -0.0091(17) -0.0157(17) -0.0019(15)
O9 0.0237(18) 0.0111(16) 0.035(2) -0.0014(14) -0.0034(15) -0.0015(13)
O10 0.0264(19) 0.0156(17) 0.0276(19) 0.0013(14) -0.0065(15) 0.0042(14)
O11 0.0137(15) 0.0162(16) 0.0234(17) 0.0024(13) -0.0047(13) 0.0003(13)
O12 0.0140(15) 0.0110(15) 0.0220(16) -0.0005(13) -0.0017(13) -0.0007(12)
N1 0.0137(18) 0.0182(19) 0.0113(18) -0.0018(15) 0.0033(14) 0.0012(15)
N2 0.0135(18) 0.0127(18) 0.0133(18) 0.0004(14) -0.0002(14) 0.0010(15)
C1 0.019(2) 0.020(2) 0.012(2) 0.0006(18) 0.0027(17) 0.0035(19)
C2 0.021(2) 0.026(3) 0.017(2) 0.0037(19) 0.0069(19) 0.000(2)
C3 0.012(2) 0.019(2) 0.021(2) 0.0056(19) 0.0047(18) -0.0013(18)
C4 0.014(2) 0.021(2) 0.015(2) -0.0007(18) 0.0034(17) -0.0037(18)
C5 0.016(2) 0.020(2) 0.011(2) -0.0011(17) 0.0036(17) 0.0001(18)
C6 0.020(2) 0.020(2) 0.010(2) -0.0011(17) 0.0007(18) 0.0006(19)
C7 0.019(2) 0.013(2) 0.028(3) 0.0008(19) 0.009(2) -0.0015(18)
C8 0.017(2) 0.016(2) 0.017(2) -0.0009(18) 0.0058(18) -0.0003(18)
C9 0.016(2) 0.013(2) 0.013(2) -0.0017(17) -0.0025(17) 0.0008(17)
C10 0.017(2) 0.014(2) 0.020(2) -0.0039(18) -0.0015(18) -0.0023(18)
C11 0.016(2) 0.014(2) 0.017(2) 0.0019(18) 0.0010(18) -0.0001(18)
C12 0.016(2) 0.013(2) 0.022(2) 0.0011(18) -0.0004(18) 0.0025(18)
C13 0.013(2) 0.013(2) 0.018(2) -0.0026(17) 0.0020(17) 0.0000(17)
C14 0.017(2) 0.013(2) 0.017(2) 0.0027(18) -0.0032(18) -0.0012(18)
C15 0.017(2) 0.012(2) 0.023(2) 0.0020(18) 0.0031(19) 0.0001(18)
C16 0.013(2) 0.014(2) 0.015(2) 0.0000(17) 0.0019(17) -0.0008(17)
O4W 0.068(2) 0.073(2) 0.064(2) -0.0049(17) 0.0232(17) 0.0046(17)
O5W 0.128(4) 0.127(4) 0.127(4) 0.000 0.029(2) 0.000
O6W 0.177(6) 0.177(6) 0.176(6) 0.000 0.042(2) 0.000
O7W 0.197(10) 0.197(10) 0.197(10) 0.001(2) 0.046(3) 0.002(2)

loop_
_atom_type_symbol
_atom_type_description
_atom_type_scat_dispersion_real
_atom_type_scat_dispersion_imag
_atom_type_scat_source
C C 0.0033 0.0016 'International Tables Vol C Tables 4.2.6.8 and 6.1.1.4'
H H 0.0000 0.0000 'International Tables Vol C Tables 4.2.6.8 and 6.1.1.4'
N N 0.0061 0.0033 'International Tables Vol C Tables 4.2.6.8 and 6.1.1.4'
O O 0.0106 0.0060 'International Tables Vol C Tables 4.2.6.8 and 6.1.1.4'
Sm Sm -0.1638 3.4418 'International Tables Vol C Tables 4.2.6.8 and 6.1.1.4'

loop_
_geom_angle_atom_site_label_1
_geom_angle_atom_site_label_2
_geom_angle_atom_site_label_3
_geom_angle
_geom_angle_site_symmetry_1
_geom_angle_site_symmetry_3
_geom_angle_publ_flag
O10 Sm1 O1 86.96(12) 2_545 . ?
O10 Sm1 O6 145.72(11) 2_545 . ?
O1 Sm1 O6 126.35(10) . . ?
O10 Sm1 O2W 81.97(13) 2_545 . ?
O1 Sm1 O2W 72.47(12) . . ?
O6 Sm1 O2W 99.25(12) . . ?
O10 Sm1 O1W 77.79(12) 2_545 . ?
O1 Sm1 O1W 145.43(11) . . ?
O6 Sm1 O1W 77.16(10) . . ?
O2W Sm1 O1W 134.05(12) . . ?
O10 Sm1 O3W 75.57(12) 2_545 . ?
O1 Sm1 O3W 136.89(12) . . ?
O6 Sm1 O3W 73.77(12) . . ?
O2W Sm1 O3W 66.32(12) . . ?
O1W Sm1 O3W 68.84(12) . . ?
O10 Sm1 N1 146.23(12) 2_545 . ?
O1 Sm1 N1 63.79(11) . . ?
O6 Sm1 N1 63.09(10) . . ?
O2W Sm1 N1 73.66(12) . . ?
O1W Sm1 N1 135.95(11) . . ?
O3W Sm1 N1 113.74(12) . . ?
O10 Sm1 O12 75.72(10) 2_545 2 ?
O1 Sm1 O12 75.03(11) . 2 ?
O6 Sm1 O12 117.01(10) . 2 ?
O2W Sm1 O12 141.23(11) . 2 ?
O1W Sm1 O12 71.22(11) . 2 ?
O3W Sm1 O12 134.59(11) . 2 ?
N1 Sm1 O12 109.75(11) . 2 ?
O10 Sm1 O11 126.22(10) 2_545 2 ?
O1 Sm1 O11 78.15(11) . 2 ?
O6 Sm1 O11 74.75(10) . 2 ?
O2W Sm1 O11 137.90(12) . 2 ?
O1W Sm1 O11 86.13(11) . 2 ?
O3W Sm1 O11 143.27(11) . 2 ?
N1 Sm1 O11 66.49(11) . 2 ?
O12 Sm1 O11 50.55(9) 2 2 ?
O10 Sm1 C16 101.27(11) 2_545 2 ?
O1 Sm1 C16 75.16(12) . 2 ?
O6 Sm1 C16 95.82(12) . 2 ?
O2W Sm1 C16 147.25(12) . 2 ?
O1W Sm1 C16 77.67(12) . 2 ?
O3W Sm1 C16 146.31(12) . 2 ?
N1 Sm1 C16 87.80(12) . 2 ?
O12 Sm1 C16 25.58(11) 2 2 ?
O11 Sm1 C16 24.98(10) 2 2 ?
O2 Sm2 O8 77.79(14) . 4_545 ?
O2 Sm2 O3 143.15(13) . 4_545 ?
O8 Sm2 O3 78.80(14) 4_545 4_545 ?
O2 Sm2 O9 77.96(12) . 1_545 ?
O8 Sm2 O9 85.45(12) 4_545 1_545 ?
O3 Sm2 O9 72.15(13) 4_545 1_545 ?
O2 Sm2 O12 87.38(11) . . ?
O8 Sm2 O12 156.28(12) 4_545 . ?
O3 Sm2 O12 103.80(12) 4_545 . ?
O9 Sm2 O12 73.31(11) 1_545 . ?
O2 Sm2 O5 145.56(12) . 6_565 ?
O8 Sm2 O5 119.68(13) 4_545 6_565 ?
O3 Sm2 O5 71.27(13) 4_545 6_565 ?
O9 Sm2 O5 129.35(12) 1_545 6_565 ?
O12 Sm2 O5 82.76(11) . 6_565 ?
O2 Sm2 O7 82.60(12) . . ?
O8 Sm2 O7 69.98(11) 4_545 . ?
O3 Sm2 O7 115.12(13) 4_545 . ?
O9 Sm2 O7 151.40(11) 1_545 . ?
O12 Sm2 O7 126.76(10) . . ?
O5 Sm2 O7 77.30(12) 6_565 . ?
O2 Sm2 N2 75.42(12) . . ?
O8 Sm2 N2 128.51(12) 4_545 . ?
O3 Sm2 N2 141.00(13) 4_545 . ?
O9 Sm2 N2 129.36(12) 1_545 . ?
O12 Sm2 N2 63.25(11) . . ?
O5 Sm2 N2 70.65(11) 6_565 . ?
O7 Sm2 N2 63.61(11) . . ?
Sm1 O1W H1WA 117.3 . . ?
Sm1 O1W H1WB 134.4 . . ?
H1WA O1W H1WB 108.3 . . ?
Sm1 O2W H2WA 117.1 . . ?
Sm1 O2W H2WB 124.2 . . ?
H2WA O2W H2WB 111.3 . . ?
Sm1 O3W H3WA 132.9 . . ?
Sm1 O3W H3WB 103.7 . . ?
H3WA O3W H3WB 104.1 . . ?
C6 O1 Sm1 125.5(3) . . ?
C6 O2 Sm2 162.0(3) . . ?
C7 O3 Sm2 157.0(3) . 4 ?
C8 O5 Sm2 148.4(3) . 6_566 ?
C8 O6 Sm1 126.3(3) . . ?
C14 O7 Sm2 124.9(3) . . ?
C14 O8 Sm2 164.9(3) . 4 ?
C15 O9 Sm2 136.6(3) . 1_565 ?
C15 O10 Sm1 144.4(3) . 2_565 ?
C16 O11 Sm1 94.1(3) . 2 ?
C16 O12 Sm2 124.2(3) . . ?
C16 O12 Sm1 93.8(2) . 2 ?
Sm2 O12 Sm1 138.52(13) . 2 ?
C1 N1 C5 119.6(4) . . ?
C1 N1 Sm1 119.8(3) . . ?
C5 N1 Sm1 120.6(3) . . ?
C13 N2 C9 118.5(4) . . ?
C13 N2 Sm2 121.2(3) . . ?
C9 N2 Sm2 119.8(3) . . ?
N1 C1 C2 122.2(4) . . ?
N1 C1 C6 113.5(4) . . ?
C2 C1 C6 124.2(4) . . ?
C1 C2 C3 118.5(4) . . ?
C1 C2 H2 120.8 . . ?
C3 C2 H2 120.8 . . ?
C4 C3 C2 119.0(4) . . ?
C4 C3 C7 121.4(4) . . ?
C2 C3 C7 119.6(4) . . ?
C5 C4 C3 118.6(4) . . ?
C5 C4 H4 120.7 . . ?
C3 C4 H4 120.7 . . ?
N1 C5 C4 121.9(4) . . ?
N1 C5 C8 113.4(4) . . ?
C4 C5 C8 124.7(4) . . ?
O1 C6 O2 125.8(4) . . ?
O1 C6 C1 117.2(4) . . ?
O2 C6 C1 116.9(4) . . ?
O3 C7 O4 125.2(4) . . ?
O3 C7 C3 116.4(4) . . ?
O4 C7 C3 118.4(4) . . ?
O6 C8 O5 126.9(4) . . ?
O6 C8 C5 116.4(4) . . ?
O5 C8 C5 116.6(4) . . ?
N2 C9 C10 122.7(4) . . ?
N2 C9 C14 114.0(4) . . ?
C10 C9 C14 123.2(4) . . ?
C9 C10 C11 118.2(4) . . ?
C9 C10 H10 120.9 . . ?
C11 C10 H10 120.9 . . ?
C12 C11 C10 119.5(4) . . ?
C12 C11 C15 121.1(4) . . ?
C10 C11 C15 119.3(4) . . ?
C13 C12 C11 117.6(4) . . ?
C13 C12 H12 121.2 . . ?
C11 C12 H12 121.2 . . ?
N2 C13 C12 123.4(4) . . ?
N2 C13 C16 112.4(4) . . ?
C12 C13 C16 124.0(4) . . ?
O8 C14 O7 125.8(4) . . ?
O8 C14 C9 117.8(4) . . ?
O7 C14 C9 116.4(4) . . ?
O9 C15 O10 126.1(4) . . ?
O9 C15 C11 117.3(4) . . ?
O10 C15 C11 116.6(4) . . ?
O11 C16 O12 121.5(4) . . ?
O11 C16 C13 121.3(4) . . ?
O12 C16 C13 117.2(4) . . ?
O11 C16 Sm1 60.9(2) . 2 ?
O12 C16 Sm1 60.6(2) . 2 ?
C13 C16 Sm1 177.4(3) . 2 ?

loop_
_geom_bond_atom_site_label_1
_geom_bond_atom_site_label_2
_geom_bond_distance
_geom_bond_site_symmetry_2
_geom_bond_publ_flag
Sm1 O10 2.400(3) 2_545 ?
Sm1 O1 2.425(3) . ?
Sm1 O6 2.440(3) . ?
Sm1 O2W 2.451(3) . ?
Sm1 O1W 2.473(3) . ?
Sm1 O3W 2.495(3) . ?
Sm1 N1 2.543(4) . ?
Sm1 O12 2.571(3) 2 ?
Sm1 O11 2.580(3) 2 ?
Sm1 C16 2.945(4) 2 ?
Sm2 O2 2.353(3) . ?
Sm2 O8 2.355(3) 4_545 ?
Sm2 O3 2.376(4) 4_545 ?
Sm2 O9 2.410(3) 1_545 ?
Sm2 O12 2.425(3) . ?
Sm2 O5 2.427(3) 6_565 ?
Sm2 O7 2.439(3) . ?
Sm2 N2 2.539(4) . ?
O1W H1WA 0.8501 . ?
O1W H1WB 0.8499 . ?
O2W H2WA 0.8500 . ?
O2W H2WB 0.8500 . ?
O3W H3WA 0.8501 . ?
O3W H3WB 0.8500 . ?
O1 C6 1.247(6) . ?
O2 C6 1.253(5) . ?
O3 C7 1.241(6) . ?
O3 Sm2 2.376(4) 4 ?
O4 C7 1.252(6) . ?
O5 C8 1.251(5) . ?
O5 Sm2 2.427(3) 6_566 ?
O6 C8 1.250(5) . ?
O7 C14 1.252(5) . ?
O8 C14 1.232(6) . ?
O8 Sm2 2.355(3) 4 ?
O9 C15 1.246(5) . ?
O9 Sm2 2.410(3) 1_565 ?
O10 C15 1.261(5) . ?
O10 Sm1 2.400(3) 2_565 ?
O11 C16 1.247(5) . ?
O11 Sm1 2.580(3) 2 ?
O12 C16 1.274(5) . ?
O12 Sm1 2.571(3) 2 ?
N1 C1 1.336(6) . ?
N1 C5 1.338(6) . ?
N2 C13 1.330(6) . ?
N2 C9 1.336(6) . ?
C1 C2 1.376(7) . ?
C1 C6 1.519(6) . ?
C2 C3 1.399(7) . ?
C2 H2 0.9300 . ?
C3 C4 1.390(6) . ?
C3 C7 1.518(6) . ?
C4 C5 1.383(6) . ?
C4 H4 0.9300 . ?
C5 C8 1.516(6) . ?
C9 C10 1.382(6) . ?
C9 C14 1.513(6) . ?
C10 C11 1.392(6) . ?
C10 H10 0.9300 . ?
C11 C12 1.390(6) . ?
C11 C15 1.513(6) . ?
C12 C13 1.383(6) . ?
C12 H12 0.9300 . ?
C13 C16 1.507(6) . ?
C16 Sm1 2.945(4) 2 ?

loop_
_geom_hbond_atom_site_label_D
_geom_hbond_atom_site_label_H
_geom_hbond_atom_site_label_A
_geom_hbond_distance_DH
_geom_hbond_distance_HA
_geom_hbond_distance_DA
_geom_hbond_angle_DHA
_geom_hbond_site_symmetry_A
O1W H1WA O11 0.85 1.87 2.714(4) 173.5 6_566
O1W H1WB O4 0.85 1.98 2.811(5) 164.1 3_445
O2W H2WA O4W 0.85 1.82 2.663(6) 171.7 .
O2W H2WB O4 0.85 2.04 2.870(5) 165.7 7_556
